data_4340924
loop_
_publ_author_name
'Lannes, Anthony'
'Intissar, Mourad'
'Suffren, Yan'
'Reber, Christian'
'Luneau, Dominique'

_publ_section_title
;
 Terbium(III) and yttrium(III) complexes with pyridine-substituted
 nitronyl nitroxide radical and different \b-diketonate ligands. Crystal
 structures and magnetic and luminescence properties.
;
_journal_issue 18
_journal_name_full 'Inorganic chemistry'
_journal_page_first 9548
_journal_page_last 9560
_journal_paper_doi 10.1021/ic500779y
_journal_volume 53
_journal_year 2014
_chemical_formula_moiety 'C27 H37 N3 O8 Tb, 0.5(H2 O)'
_chemical_formula_sum 'C27 H38 N3 O8.5 Tb'
_chemical_formula_weight 699.54
_space_group_IT_number 15
_symmetry_cell_setting monoclinic
_symmetry_space_group_name_Hall '-C 2yc'
_symmetry_space_group_name_H-M 'C 1 2/c 1'
_atom_sites_solution_hydrogens difmap
_atom_sites_solution_primary direct
_cell_angle_alpha 90
_cell_angle_beta 114.947(3)
_cell_angle_gamma 90
_cell_formula_units_Z 8
_cell_length_a 27.5929(7)
_cell_length_b 14.5138(3)
_cell_length_c 19.3570(6)
_cell_measurement_reflns_used 5961
_cell_measurement_temperature 293
_cell_measurement_theta_max 29
_cell_measurement_theta_min 3
_cell_volume 7028.8(4)
_computing_cell_refinement 'CrysAlis, (Oxford Diffraction, 2002)'
_computing_data_collection 'Gemini, (Oxford Diffraction, 2006)'
_computing_data_reduction 'CrysAlis, (Oxford Diffraction, 2002)'
_computing_molecular_graphics 'CAMERON (Watkin et al., 1996)'
_computing_publication_material 'CRYSTALS (Betteridge et al., 2003)'
_computing_structure_refinement 'CRYSTALS (Betteridge et al., 2003)'
_computing_structure_solution 'SHELXS 86 (Sheldrick, 1986)'
_diffrn_ambient_temperature 293
_diffrn_measured_fraction_theta_full 0.955
_diffrn_measured_fraction_theta_max 0.861
_diffrn_measurement_device Area
_diffrn_measurement_device_type 'Oxford Diffraction Gemini'
_diffrn_measurement_method \w/2\q
_diffrn_radiation_monochromator graphite
_diffrn_radiation_type 'Mo K\a'
_diffrn_radiation_wavelength 0.71073
_diffrn_reflns_av_R_equivalents 0.029
_diffrn_reflns_limit_h_max 37
_diffrn_reflns_limit_h_min -37
_diffrn_reflns_limit_k_max 12
_diffrn_reflns_limit_k_min -18
_diffrn_reflns_limit_l_max 19
_diffrn_reflns_limit_l_min -26
_diffrn_reflns_number 21178
_diffrn_reflns_theta_full 25.026
_diffrn_reflns_theta_max 29.442
_diffrn_reflns_theta_min 2.923
_diffrn_standards_number 0
_exptl_absorpt_coefficient_mu 2.057
_exptl_absorpt_correction_T_max 0.76
_exptl_absorpt_correction_T_min 0.20
_exptl_absorpt_correction_type analytical
_exptl_absorpt_process_details
; 
 Analytical Absorption (De Meulenaer & Tompa, 1965) 
;
_exptl_crystal_colour 'dark violet'
_exptl_crystal_density_diffrn 1.322
_exptl_crystal_density_method 'not measured'
_exptl_crystal_description needle
_exptl_crystal_F_000 2832
_exptl_crystal_size_max 0.983
_exptl_crystal_size_mid 0.256
_exptl_crystal_size_min 0.132
_refine_diff_density_max 1.08
_refine_diff_density_min -0.85
_refine_ls_extinction_method None
_refine_ls_goodness_of_fit_ref 1.0608
_refine_ls_hydrogen_treatment constr
_refine_ls_matrix_type full
_refine_ls_number_parameters 359
_refine_ls_number_reflns 5961
_refine_ls_number_restraints 2
_refine_ls_R_factor_all 0.0593
_refine_ls_R_factor_gt 0.0396
_refine_ls_shift/su_max 0.0191093
_refine_ls_shift/su_mean 0.0000941
_refine_ls_structure_factor_coef F
_refine_ls_weighting_details
;
 Method, part 1, Chebychev polynomial, (Watkin, 1994, Prince, 1982) 
 [weight] = 1.0/[A~0~*T~0~(x)+A~1~*T~1~(x) ... +A~n-1~]*T~n-1~(x)] 
 where A~i~ are the Chebychev coefficients listed below and x= Fcalc/Fmax 
 Method = Robust Weighting (Prince, 1982) 
 W = [weight] * [1-(deltaF/6*sigmaF)^2^]^2^ 
 A~i~ are: 
 18.6 -13.1 14.8 
;
_refine_ls_weighting_scheme calc
_refine_ls_wR_factor_all 0.0584
_refine_ls_wR_factor_gt 0.0429
_refine_ls_wR_factor_ref 0.0410
_reflns_limit_h_max 32
_reflns_limit_h_min -37
_reflns_limit_k_max 18
_reflns_limit_k_min 0
_reflns_limit_l_max 26
_reflns_limit_l_min 0
_reflns_number_gt 6445
_reflns_number_total 8397
_reflns_threshold_expression I>2.0\s(I)
_oxford_diffrn_Wilson_B_factor 0.00
_oxford_diffrn_Wilson_scale 0.00
_oxford_refine_ls_r_factor_ref 0.0358
_oxford_refine_ls_scale 1.0979(14)
_oxford_reflns_number_all 8381
_oxford_reflns_threshold_expression_ref I>3.0\s(I)
_cod_data_source_file ic500779y_si_005.cif
_cod_data_source_block 1
_cod_depositor_comments
;
Adding full bibliography for 4340923--4340927.cif.

2021-11-23
Z value and formula fixed to values more according to usual
chemical conventions.                 miguel
;
_cod_original_formula_sum 'C54 H76 N6 O17 Tb2'
_cod_original_formula_weight 1399.08
_cod_original_formula_moiety '2(C27 H37 N3 O8 Tb), H2 O'
_cod_original_formula_units_Z 4
_cod_original_sg_symbol_H-M 'C 1 2/c 1 '
_cod_database_code 4340924

loop_
_symmetry_equiv_pos_as_xyz
x,y,z
-x,-y,-z
x+1/2,y+1/2,z
-x+1/2,-y+1/2,-z
-x,y,-z+1/2
x,-y,z+1/2
-x+1/2,y+1/2,-z+1/2
x+1/2,-y+1/2,z+1/2

loop_
_atom_site_label
_atom_site_type_symbol
_atom_site_fract_x
_atom_site_fract_y
_atom_site_fract_z
_atom_site_U_iso_or_equiv
_atom_site_occupancy
_atom_site_adp_type
_atom_site_refinement_flags_posn
_atom_site_refinement_flags_adp
Tb1 Tb 0.660686(6) 0.521302(11) 0.821870(9) 0.0365 1.0000 Uani . .
N2 N 0.67050(12) 0.7363(2) 0.88234(17) 0.0423 1.0000 Uani . .
N3 N 0.66868(15) 0.8658(2) 0.8245(2) 0.0572 1.0000 Uani . .
N4 N 0.72486(12) 0.6467(2) 0.79939(18) 0.0426 1.0000 Uani . .
O5 O 0.67904(12) 0.65224(18) 0.90522(15) 0.0473 1.0000 Uani . .
O6 O 0.67514(19) 0.9259(3) 0.7814(3) 0.0913 1.0000 Uani . .
O7 O 0.69052(13) 0.4718(2) 0.94889(17) 0.0548 1.0000 Uani . .
O8 O 0.74366(11) 0.4525(2) 0.85574(16) 0.0500 1.0000 Uani . .
O9 O 0.58000(11) 0.5229(2) 0.83357(19) 0.0517 1.0000 Uani . .
O10 O 0.63135(12) 0.36932(19) 0.80987(19) 0.0551 1.0000 Uani . .
O11 O 0.65287(14) 0.4753(2) 0.70266(16) 0.0547 1.0000 Uani . .
O12 O 0.60936(11) 0.63493(19) 0.73390(16) 0.0464 1.0000 Uani . .
O13 O 0.500000(10) 0.6743(4) 0.750000(10) 0.0969 1.0000 Uani S T
C14 C 0.64414(17) 0.8010(3) 0.9166(3) 0.0522 1.0000 Uani . .
C15 C 0.6870(3) 0.8209(6) 0.9977(3) 0.0989 1.0000 Uani . .
C16 C 0.5964(2) 0.7541(4) 0.9215(4) 0.0832 1.0000 Uani . .
C17 C 0.6317(2) 0.8828(3) 0.8618(3) 0.0671 1.0000 Uani . .
C18 C 0.5743(3) 0.8772(6) 0.7975(4) 0.1057 1.0000 Uani . .
C19 C 0.6409(5) 0.9786(4) 0.8967(7) 0.1322 1.0000 Uani . .
C20 C 0.68762(16) 0.7778(3) 0.8356(2) 0.0448 1.0000 Uani . .
C21 C 0.72408(15) 0.7382(3) 0.8062(2) 0.0430 1.0000 Uani . .
C22 C 0.75796(19) 0.7966(3) 0.7882(3) 0.0580 1.0000 Uani . .
C23 C 0.79381(19) 0.7586(4) 0.7646(3) 0.0655 1.0000 Uani . .
C24 C 0.79452(19) 0.6645(4) 0.7573(3) 0.0596 1.0000 Uani . .
C25 C 0.75953(16) 0.6115(3) 0.7742(2) 0.0498 1.0000 Uani . .
C26 C 0.7198(3) 0.3832(5) 1.0601(4) 0.0984 1.0000 Uani . .
C27 C 0.72274(18) 0.4113(3) 0.9871(2) 0.0549 1.0000 Uani . .
C28 C 0.7624(2) 0.3722(4) 0.9692(3) 0.0641 1.0000 Uani . .
C29 C 0.77265(16) 0.3991(3) 0.9080(2) 0.0515 1.0000 Uani . .
C30 C 0.8228(2) 0.3644(5) 0.9028(4) 0.0784 1.0000 Uani . .
C31 C 0.5112(2) 0.4977(4) 0.8733(4) 0.0801 1.0000 Uani . .
C32 C 0.55550(15) 0.4632(3) 0.8533(3) 0.0521 1.0000 Uani . .
C33 C 0.5665(2) 0.3696(4) 0.8586(3) 0.0661 1.0000 Uani . .
C34 C 0.60217(19) 0.3275(3) 0.8356(3) 0.0586 1.0000 Uani . .
C35 C 0.6082(3) 0.2241(4) 0.8396(5) 0.0934 1.0000 Uani . .
C36 C 0.6311(3) 0.4403(4) 0.5742(3) 0.0833 1.0000 Uani . .
C37 C 0.62999(19) 0.5041(3) 0.6358(3) 0.0544 1.0000 Uani . .
C38 C 0.60465(18) 0.5887(3) 0.6153(2) 0.0557 1.0000 Uani . .
C39 C 0.59572(14) 0.6489(3) 0.6635(2) 0.0489 1.0000 Uani . .
C40 C 0.5669(2) 0.7387(4) 0.6319(4) 0.0777 1.0000 Uani . .
H151 H 0.6695 0.8555 1.0236 0.1482 1.0000 Uiso R .
H153 H 0.7160 0.8559 0.9942 0.1482 1.0000 Uiso R .
H152 H 0.7005 0.7625 1.0235 0.1481 1.0000 Uiso R .
H162 H 0.5798 0.7967 0.9433 0.1262 1.0000 Uiso R .
H161 H 0.6094 0.7006 0.9536 0.1261 1.0000 Uiso R .
H163 H 0.5724 0.7375 0.8700 0.1260 1.0000 Uiso R .
H182 H 0.5490 0.8864 0.8203 0.1620 1.0000 Uiso R .
H183 H 0.5705 0.9247 0.7612 0.1623 1.0000 Uiso R .
H181 H 0.5688 0.8165 0.7735 0.1622 1.0000 Uiso R .
H191 H 0.6193 0.9864 0.9245 0.1990 1.0000 Uiso R .
H193 H 0.6783 0.9837 0.9316 0.1989 1.0000 Uiso R .
H192 H 0.6322 1.0244 0.8568 0.1991 1.0000 Uiso R .
H221 H 0.7555 0.8602 0.7918 0.0708 1.0000 Uiso R .
H231 H 0.8169 0.7958 0.7534 0.0781 1.0000 Uiso R .
H241 H 0.8178 0.6360 0.7396 0.0725 1.0000 Uiso R .
H251 H 0.7602 0.5475 0.7679 0.0602 1.0000 Uiso R .
H262 H 0.7445 0.3342 1.0843 0.1510 1.0000 Uiso R .
H261 H 0.7277 0.4352 1.0941 0.1509 1.0000 Uiso R .
H263 H 0.6842 0.3615 1.0495 0.1512 1.0000 Uiso R .
H281 H 0.7842 0.3264 1.0019 0.0783 1.0000 Uiso R .
H302 H 0.8529 0.3740 0.9509 0.1205 1.0000 Uiso R .
H303 H 0.8283 0.3968 0.8634 0.1205 1.0000 Uiso R .
H301 H 0.8187 0.2994 0.8918 0.1206 1.0000 Uiso R .
H313 H 0.5076 0.4573 0.9100 0.1233 1.0000 Uiso R .
H311 H 0.5195 0.5583 0.8955 0.1234 1.0000 Uiso R .
H312 H 0.4782 0.4993 0.8279 0.1233 1.0000 Uiso R .
H331 H 0.5483 0.3324 0.8788 0.0795 1.0000 Uiso R .
H351 H 0.5948 0.2006 0.8751 0.1414 1.0000 Uiso R .
H353 H 0.6453 0.2065 0.8552 0.1411 1.0000 Uiso R .
H352 H 0.5876 0.1983 0.7899 0.1411 1.0000 Uiso R .
H362 H 0.6268 0.4756 0.5297 0.1282 1.0000 Uiso R .
H361 H 0.6647 0.4083 0.5928 0.1283 1.0000 Uiso R .
H363 H 0.6024 0.3963 0.5602 0.1282 1.0000 Uiso R .
H381 H 0.5931 0.6068 0.5651 0.0686 1.0000 Uiso R .
H402 H 0.5577 0.7421 0.5781 0.1192 1.0000 Uiso R .
H401 H 0.5905 0.7896 0.6576 0.1191 1.0000 Uiso R .
H403 H 0.5347 0.7415 0.6404 0.1191 1.0000 Uiso R .
H1 H 0.5237 0.6299 0.7748 0.1136 1.0000 Uiso R .

loop_
_atom_site_aniso_label
_atom_site_aniso_U_11
_atom_site_aniso_U_22
_atom_site_aniso_U_33
_atom_site_aniso_U_23
_atom_site_aniso_U_13
_atom_site_aniso_U_12
Tb1 0.03882(9) 0.03095(9) 0.04347(9) 0.00117(8) 0.02091(7) 0.00286(7)
N2 0.0466(16) 0.0360(15) 0.0437(16) 0.0000(13) 0.0185(13) 0.0011(13)
N3 0.071(2) 0.0330(16) 0.074(2) 0.0051(16) 0.038(2) 0.0017(15)
N4 0.0480(16) 0.0392(16) 0.0452(16) 0.0013(13) 0.0241(14) -0.0043(13)
O5 0.0663(17) 0.0311(12) 0.0488(14) 0.0031(11) 0.0286(13) 0.0009(12)
O6 0.123(3) 0.047(2) 0.130(3) 0.032(2) 0.078(3) 0.016(2)
O7 0.0621(17) 0.0548(18) 0.0549(15) 0.0085(14) 0.0319(14) 0.0128(14)
O8 0.0492(14) 0.0527(16) 0.0566(16) 0.0125(13) 0.0306(13) 0.0097(12)
O9 0.0466(14) 0.0436(15) 0.0732(18) 0.0071(14) 0.0333(14) 0.0103(12)
O10 0.0644(17) 0.0360(14) 0.083(2) -0.0077(14) 0.0487(16) -0.0060(13)
O11 0.0758(19) 0.0426(15) 0.0479(14) -0.0001(13) 0.0280(14) 0.0039(14)
O12 0.0473(13) 0.0400(14) 0.0495(14) 0.0039(11) 0.0182(12) 0.0047(11)
O13 0.076(4) 0.070(4) 0.133(5) 0.0000 0.033(4) 0.0000
C14 0.052(2) 0.046(2) 0.060(2) -0.0101(19) 0.0254(19) 0.0013(18)
C15 0.101(4) 0.114(5) 0.063(3) -0.032(3) 0.017(3) 0.029(4)
C16 0.077(3) 0.074(4) 0.118(5) 0.003(3) 0.059(4) 0.004(3)
C17 0.087(3) 0.041(2) 0.085(3) -0.005(2) 0.047(3) 0.007(2)
C18 0.085(4) 0.122(6) 0.103(5) 0.048(5) 0.032(4) 0.038(4)
C19 0.218(11) 0.042(3) 0.19(1) -0.022(4) 0.137(9) -0.003(4)
C20 0.053(2) 0.0313(17) 0.053(2) -0.0012(16) 0.0249(17) -0.0052(15)
C21 0.0478(19) 0.0384(18) 0.0414(18) 0.0056(15) 0.0174(16) -0.0031(15)
C22 0.065(3) 0.040(2) 0.072(3) 0.012(2) 0.031(2) -0.0074(19)
C23 0.065(3) 0.066(3) 0.083(3) 0.016(3) 0.048(3) -0.009(2)
C24 0.060(2) 0.066(3) 0.065(3) 0.010(2) 0.038(2) 0.003(2)
C25 0.054(2) 0.046(2) 0.058(2) 0.0023(18) 0.0325(19) -0.0022(17)
C26 0.139(6) 0.102(5) 0.084(4) 0.046(4) 0.076(4) 0.051(4)
C27 0.061(2) 0.056(2) 0.051(2) 0.0104(19) 0.0274(19) 0.011(2)
C28 0.066(3) 0.069(3) 0.058(2) 0.021(2) 0.028(2) 0.028(2)
C29 0.049(2) 0.052(2) 0.059(2) 0.0112(19) 0.0277(19) 0.0137(18)
C30 0.059(3) 0.098(4) 0.084(3) 0.018(3) 0.036(3) 0.031(3)
C31 0.063(3) 0.090(4) 0.110(4) 0.016(3) 0.059(3) 0.018(3)
C32 0.0393(18) 0.060(3) 0.063(2) 0.0064(19) 0.0283(18) 0.0047(17)
C33 0.068(3) 0.057(3) 0.095(4) 0.013(3) 0.056(3) 0.001(2)
C34 0.065(3) 0.042(2) 0.080(3) 0.002(2) 0.041(2) -0.0032(19)
C35 0.118(5) 0.043(3) 0.155(6) 0.008(3) 0.092(5) -0.002(3)
C36 0.128(5) 0.071(3) 0.055(3) -0.013(3) 0.043(3) -0.009(4)
C37 0.062(2) 0.056(3) 0.051(2) -0.0026(18) 0.0293(19) -0.0080(19)
C38 0.058(2) 0.063(3) 0.045(2) 0.0129(19) 0.0206(18) 0.004(2)
C39 0.0342(16) 0.051(2) 0.057(2) 0.0137(18) 0.0154(16) -0.0019(15)
C40 0.075(3) 0.073(3) 0.083(3) 0.029(3) 0.031(3) 0.024(3)

loop_
_atom_type_symbol
_atom_type_scat_dispersion_real
_atom_type_scat_dispersion_imag
_atom_type_scat_Cromer_Mann_a1
_atom_type_scat_Cromer_Mann_b1
_atom_type_scat_Cromer_Mann_a2
_atom_type_scat_Cromer_Mann_b2
_atom_type_scat_Cromer_Mann_a3
_atom_type_scat_Cromer_Mann_b3
_atom_type_scat_Cromer_Mann_a4
_atom_type_scat_Cromer_Mann_b4
_atom_type_scat_Cromer_Mann_c
_atom_type_scat_source
C 0.0033 0.0016 2.3100 20.8439 1.0200 10.2075 1.5886 0.5687 0.8650 51.6512 0.2156 'International Tables Vol C 4.2.6.8 and 6.1.1.4'
H 0.0000 0.0000 0.4930 10.5109 0.3229 26.1257 0.1402 3.1424 0.0408 57.7998 0.0030 'International Tables Vol C 4.2.6.8 and 6.1.1.4'
N 0.0061 0.0033 12.2126 0.0057 3.1322 9.8933 2.0125 28.9975 1.1663 0.5826 -11.5290 'International Tables Vol C 4.2.6.8 and 6.1.1.4'
O 0.0106 0.0060 3.0485 13.2771 2.2868 5.7011 1.5463 0.3239 0.8670 32.9089 0.2508 'International Tables Vol C 4.2.6.8 and 6.1.1.4'
Tb -0.1723 4.1537 25.8976 2.2426 18.2185 0.1961 14.3167 12.6648 2.9535 115.3620 3.5822 'International Tables Vol C 4.2.6.8 and 6.1.1.4'

loop_
_geom_angle_atom_site_label_1
_geom_angle_site_symmetry_1
_geom_angle_atom_site_label_2
_geom_angle_atom_site_label_3
_geom_angle
_geom_angle_publ_flag
N4 . Tb1 O5 66.95(9) yes
N4 . Tb1 O7 114.23(10) yes
O5 . Tb1 O7 70.03(10) yes
N4 . Tb1 O8 72.54(10) yes
O5 . Tb1 O8 104.27(10) yes
O7 . Tb1 O8 72.85(10) yes
N4 . Tb1 O9 136.67(10) yes
O5 . Tb1 O9 82.34(10) yes
O7 . Tb1 O9 80.15(11) yes
O8 . Tb1 O9 147.60(10) yes
N4 . Tb1 O10 147.90(10) yes
O5 . Tb1 O10 141.45(10) yes
O7 . Tb1 O10 76.60(12) yes
O8 . Tb1 O10 83.16(11) yes
O9 . Tb1 O10 73.30(10) yes
N4 . Tb1 O11 79.98(10) yes
O5 . Tb1 O11 142.99(10) yes
O7 . Tb1 O11 142.70(10) yes
O8 . Tb1 O11 79.89(11) yes
O9 . Tb1 O11 114.01(12) yes
N4 . Tb1 O12 69.39(9) yes
O5 . Tb1 O12 79.90(9) yes
O7 . Tb1 O12 143.63(10) yes
O8 . Tb1 O12 136.24(9) yes
O9 . Tb1 O12 75.92(10) yes
O10 . Tb1 O11 75.28(11) yes
O10 . Tb1 O12 120.78(11) yes
O11 . Tb1 O12 73.06(10) yes
O5 . N2 C14 119.6(3) yes
O5 . N2 C20 126.8(3) yes
C14 . N2 C20 113.2(3) yes
O6 . N3 C17 121.1(4) yes
O6 . N3 C20 126.6(4) yes
C17 . N3 C20 111.8(3) yes
Tb1 . N4 C21 128.0(2) yes
Tb1 . N4 C25 114.7(3) yes
C21 . N4 C25 117.2(3) yes
Tb1 . O5 N2 124.2(2) yes
Tb1 . O7 C27 133.1(3) yes
Tb1 . O8 C29 135.1(3) yes
Tb1 . O9 C32 133.1(3) yes
Tb1 . O10 C34 131.9(3) yes
Tb1 . O11 C37 136.7(3) yes
Tb1 . O12 C39 134.6(3) yes
H1 5_656 O13 H1 88.4 no
N2 . C14 C15 105.1(4) yes
N2 . C14 C16 109.9(4) yes
C15 . C14 C16 109.4(5) yes
N2 . C14 C17 100.9(3) yes
C15 . C14 C17 114.3(5) yes
C16 . C14 C17 116.3(4) yes
C14 . C15 H151 106.7 no
C14 . C15 H153 109.1 no
H151 . C15 H153 111.7 no
C14 . C15 H152 108.8 no
H151 . C15 H152 110.5 no
H153 . C15 H152 110.0 no
C14 . C16 H162 108.9 no
C14 . C16 H161 107.8 no
H162 . C16 H161 110.5 no
C14 . C16 H163 106.4 no
H162 . C16 H163 111.4 no
H161 . C16 H163 111.7 no
C14 . C17 N3 102.0(4) yes
C14 . C17 C18 111.7(5) yes
N3 . C17 C18 106.1(5) yes
C14 . C17 C19 117.1(6) yes
N3 . C17 C19 110.2(5) yes
C18 . C17 C19 109.1(7) yes
C17 . C18 H182 108.2 no
C17 . C18 H183 108.1 no
H182 . C18 H183 110.7 no
C17 . C18 H181 109.3 no
H182 . C18 H181 109.9 no
H183 . C18 H181 110.7 no
C17 . C19 H191 109.2 no
C17 . C19 H193 107.9 no
H191 . C19 H193 109.3 no
C17 . C19 H192 109.5 no
H191 . C19 H192 111.2 no
H193 . C19 H192 109.7 no
N3 . C20 N2 108.1(3) yes
N3 . C20 C21 125.9(3) yes
N2 . C20 C21 125.9(3) yes
C20 . C21 N4 118.0(3) yes
C20 . C21 C22 119.7(4) yes
N4 . C21 C22 122.3(4) yes
C21 . C22 C23 119.2(4) yes
C21 . C22 H221 120.1 no
C23 . C22 H221 120.7 no
C22 . C23 C24 118.6(4) yes
C22 . C23 H231 120.5 no
C24 . C23 H231 120.9 no
C23 . C24 C25 119.2(4) yes
C23 . C24 H241 121.1 no
C25 . C24 H241 119.7 no
C24 . C25 N4 123.5(4) yes
C24 . C25 H251 117.9 no
N4 . C25 H251 118.7 no
C27 . C26 H262 110.6 no
C27 . C26 H261 110.0 no
H262 . C26 H261 109.8 no
C27 . C26 H263 109.9 no
H262 . C26 H263 108.2 no
H261 . C26 H263 108.3 no
C26 . C27 O7 116.2(4) yes
C26 . C27 C28 118.7(4) yes
O7 . C27 C28 125.0(4) yes
C27 . C28 C29 124.1(4) yes
C27 . C28 H281 117.6 no
C29 . C28 H281 118.2 no
C28 . C29 O8 124.9(4) yes
C28 . C29 C30 119.0(4) yes
O8 . C29 C30 116.1(4) yes
C29 . C30 H302 109.3 no
C29 . C30 H303 110.2 no
H302 . C30 H303 109.6 no
C29 . C30 H301 108.3 no
H302 . C30 H301 109.2 no
H303 . C30 H301 110.2 no
C32 . C31 H313 109.6 no
C32 . C31 H311 110.5 no
H313 . C31 H311 108.0 no
C32 . C31 H312 109.2 no
H313 . C31 H312 109.8 no
H311 . C31 H312 109.9 no
C31 . C32 O9 116.6(4) yes
C31 . C32 C33 118.6(4) yes
O9 . C32 C33 124.8(4) yes
C32 . C33 C34 124.9(4) yes
C32 . C33 H331 117.4 no
C34 . C33 H331 117.7 no
C33 . C34 O10 124.9(4) yes
C33 . C34 C35 120.1(4) yes
O10 . C34 C35 115.0(4) yes
C34 . C35 H351 108.6 no
C34 . C35 H353 111.0 no
H351 . C35 H353 110.6 no
C34 . C35 H352 109.2 no
H351 . C35 H352 109.4 no
H353 . C35 H352 108.0 no
C37 . C36 H362 110.0 no
C37 . C36 H361 109.6 no
H362 . C36 H361 109.0 no
C37 . C36 H363 109.7 no
H362 . C36 H363 109.0 no
H361 . C36 H363 109.5 no
C36 . C37 O11 116.2(4) yes
C36 . C37 C38 119.3(4) yes
O11 . C37 C38 124.5(4) yes
C37 . C38 C39 125.6(4) yes
C37 . C38 H381 117.5 no
C39 . C38 H381 116.9 no
C38 . C39 O12 124.8(4) yes
C38 . C39 C40 119.1(4) yes
O12 . C39 C40 116.1(4) yes
C39 . C40 H402 109.5 no
C39 . C40 H401 108.7 no
H402 . C40 H401 109.2 no
C39 . C40 H403 109.2 no
H402 . C40 H403 109.9 no
H401 . C40 H403 110.3 no

loop_
_geom_bond_atom_site_label_1
_geom_bond_atom_site_label_2
_geom_bond_site_symmetry_2
_geom_bond_distance
_geom_bond_publ_flag
Tb1 N4 . 2.700(3) yes
Tb1 O5 . 2.405(3) yes
Tb1 O7 . 2.352(3) yes
Tb1 O8 . 2.324(3) yes
Tb1 O9 . 2.331(3) yes
Tb1 O10 . 2.327(3) yes
Tb1 O11 . 2.323(3) yes
Tb1 O12 . 2.364(3) yes
N2 O5 . 1.285(4) yes
N2 C14 . 1.502(5) yes
N2 C20 . 1.328(5) yes
N3 O6 . 1.270(5) yes
N3 C17 . 1.498(6) yes
N3 C20 . 1.363(5) yes
N4 C21 . 1.335(5) yes
N4 C25 . 1.344(5) yes
O7 C27 . 1.246(5) yes
O8 C29 . 1.258(5) yes
O9 C32 . 1.253(5) yes
O10 C34 . 1.266(5) yes
O11 C37 . 1.249(5) yes
O12 C39 . 1.268(5) yes
O13 H1 5_656 0.900 no
O13 H1 . 0.900 no
C14 C15 . 1.543(7) yes
C14 C16 . 1.520(7) yes
C14 C17 . 1.530(7) yes
C15 H151 . 0.971 no
C15 H153 . 0.974 no
C15 H152 . 0.975 no
C16 H162 . 0.966 no
C16 H161 . 0.964 no
C16 H163 . 0.966 no
C17 C18 . 1.549(9) yes
C17 C19 . 1.520(8) yes
C18 H182 . 0.980 no
C18 H183 . 0.958 no
C18 H181 . 0.977 no
C19 H191 . 0.964 no
C19 H193 . 0.969 no
C19 H192 . 0.969 no
C20 C21 . 1.467(6) yes
C21 C22 . 1.410(5) yes
C22 C23 . 1.368(7) yes
C22 H221 . 0.931 no
C23 C24 . 1.374(7) yes
C23 H231 . 0.928 no
C24 C25 . 1.377(6) yes
C24 H241 . 0.942 no
C25 H251 . 0.939 no
C26 C27 . 1.504(7) yes
C26 H262 . 0.958 no
C26 H261 . 0.964 no
C26 H263 . 0.968 no
C27 C28 . 1.400(6) yes
C28 C29 . 1.384(6) yes
C28 H281 . 0.941 no
C29 C30 . 1.515(6) yes
C30 H302 . 0.962 no
C30 H303 . 0.962 no
C30 H301 . 0.964 no
C31 C32 . 1.516(6) yes
C31 H313 . 0.956 no
C31 H311 . 0.964 no
C31 H312 . 0.963 no
C32 C33 . 1.387(7) yes
C33 C34 . 1.382(7) yes
C33 H331 . 0.928 no
C34 C35 . 1.508(7) yes
C35 H351 . 0.970 no
C35 H353 . 0.971 no
C35 H352 . 0.963 no
C36 C37 . 1.520(7) yes
C36 H362 . 0.964 no
C36 H361 . 0.962 no
C36 H363 . 0.964 no
C37 C38 . 1.385(7) yes
C38 C39 . 1.376(7) yes
C38 H381 . 0.924 no
C39 C40 . 1.515(6) yes
C40 H402 . 0.964 no
C40 H401 . 0.972 no
C40 H403 . 0.969 no

loop_
_geom_hbond_atom_site_label_D
_geom_hbond_atom_site_label_H
_geom_hbond_atom_site_label_A
_geom_hbond_site_symmetry_A
_geom_hbond_angle_DHA
_geom_hbond_distance_DH
_geom_hbond_distance_HA
_geom_hbond_distance_DA
_geom_hbond_publ_flag
C16 H163 O13 . 167.57 0.966 2.513 3.463(8) yes
C23 H231 O10 7_656 163.93 0.928 2.481 3.382(8) yes
O13 H1 O9 . 179.60 0.900 2.151 3.051(8) yes
